data_7210314
loop_
_publ_author_name
'Gao, Ting'
'Yang, Yu'
'Sun, Wen-Bin'
'Li, Guang-Ming'
'Hou, Guang-Feng'
'Yan, Peng-Fei'
'Li, Ji-Tong'
'Ding, Dan-Dan'

_publ_section_title
;
 Syntheses, structure and near-infrared (NIR) luminescence of Er2, Yb2,
 ErYb of homodinuclear and heterodinuclear lanthanide(iii) complexes based
 on salen ligand
;
_journal_issue 31
_journal_name_full CrystEngComm
_journal_page_first 6213
_journal_paper_doi 10.1039/c3ce40714d
_journal_volume 15
_journal_year 2013
_chemical_formula_sum 'C42 H42 Er N4 O8 Yb'
_chemical_formula_weight 1071.10
_chemical_name_systematic
;
?
;
_space_group_IT_number 14
_symmetry_cell_setting monoclinic
_symmetry_space_group_name_Hall '-P 2ybc'
_symmetry_space_group_name_H-M 'P 1 21/c 1'
_atom_sites_solution_hydrogens geom
_atom_sites_solution_primary direct
_atom_sites_solution_secondary difmap
_audit_creation_method SHELXL-97
_cell_angle_alpha 90.00
_cell_angle_beta 102.68(3)
_cell_angle_gamma 90.00
_cell_formula_units_Z 2
_cell_length_a 10.984(2)
_cell_length_b 17.332(3)
_cell_length_c 11.518(2)
_cell_measurement_reflns_used 2516
_cell_measurement_temperature 293(2)
_cell_measurement_theta_max 29.1006
_cell_measurement_theta_min 3.2969
_cell_volume 2139.3(7)
_computing_structure_refinement 'SHELXL-97 (Sheldrick, 1997)'
_computing_structure_solution 'SHELXS-97 (Sheldrick, 1990)'
_diffrn_ambient_temperature 293(2)
_diffrn_measured_fraction_theta_full 0.998
_diffrn_measured_fraction_theta_max 0.998
_diffrn_measurement_device_type 'Xcalibur, Eos'
_diffrn_measurement_method '\w scans'
_diffrn_radiation_monochromator graphite
_diffrn_radiation_source 'fine-focus sealed tube'
_diffrn_radiation_type MoK\a
_diffrn_radiation_wavelength 0.71073
_diffrn_reflns_av_R_equivalents 0.0384
_diffrn_reflns_av_sigmaI/netI 0.0576
_diffrn_reflns_limit_h_max 9
_diffrn_reflns_limit_h_min -13
_diffrn_reflns_limit_k_max 20
_diffrn_reflns_limit_k_min -20
_diffrn_reflns_limit_l_max 13
_diffrn_reflns_limit_l_min -13
_diffrn_reflns_number 8359
_diffrn_reflns_theta_full 25.00
_diffrn_reflns_theta_max 25.00
_diffrn_reflns_theta_min 3.30
_diffrn_standards_decay_% 0
_diffrn_standards_interval_time 120
_diffrn_standards_number 3
_exptl_absorpt_coefficient_mu 4.174
_exptl_absorpt_correction_T_max 1.00000
_exptl_absorpt_correction_T_min 0.61126
_exptl_absorpt_correction_type multi-scan
_exptl_absorpt_process_details sadabs
_exptl_crystal_colour colorless
_exptl_crystal_density_diffrn 1.663
_exptl_crystal_density_method 'not measured'
_exptl_crystal_description block
_exptl_crystal_F_000 1048
_exptl_crystal_size_max 0.32
_exptl_crystal_size_mid 0.28
_exptl_crystal_size_min 0.23
_refine_diff_density_max 1.819
_refine_diff_density_min -1.022
_refine_diff_density_rms 0.127
_refine_ls_extinction_method none
_refine_ls_goodness_of_fit_ref 1.064
_refine_ls_hydrogen_treatment constr
_refine_ls_matrix_type full
_refine_ls_number_parameters 253
_refine_ls_number_reflns 3764
_refine_ls_number_restraints 0
_refine_ls_restrained_S_all 1.064
_refine_ls_R_factor_all 0.0606
_refine_ls_R_factor_gt 0.0394
_refine_ls_shift/su_max 0.001
_refine_ls_shift/su_mean 0.000
_refine_ls_structure_factor_coef Fsqd
_refine_ls_weighting_details 'calc w=1/[\s^2^(Fo^2^)+(0.0302P)^2^+1.7472P] where P=(Fo^2^+2Fc^2^)/3'
_refine_ls_weighting_scheme calc
_refine_ls_wR_factor_gt 0.0802
_refine_ls_wR_factor_ref 0.0897
_reflns_number_gt 2864
_reflns_number_total 3764
_reflns_threshold_expression >2sigma(I)
_cod_data_source_file c3ce40714d.txt
_cod_data_source_block s
_cod_original_sg_symbol_H-M P21/c
_cod_database_code 7210314

loop_
_symmetry_equiv_pos_as_xyz
'x, y, z'
'-x, y+1/2, -z+1/2'
'-x, -y, -z'
'x, -y-1/2, z-1/2'

loop_
_atom_site_label
_atom_site_type_symbol
_atom_site_fract_x
_atom_site_fract_y
_atom_site_fract_z
_atom_site_U_iso_or_equiv
_atom_site_adp_type
_atom_site_occupancy
_atom_site_symmetry_multiplicity
_atom_site_calc_flag
_atom_site_refinement_flags
Yb1 Yb 0.06163(3) 0.400541(16) 0.52146(2) 0.04152(12) Uani 0.50 1 d P
Er1 Er 0.06163(3) 0.400541(16) 0.52146(2) 0.04152(12) Uani 0.50 1 d P
O1 O -0.1051(4) 0.4717(2) 0.4334(4) 0.0454(11) Uani 1 1 d .
O2 O 0.0727(4) 0.6856(3) 0.4535(4) 0.0540(12) Uani 1 1 d .
O3 O 0.2478(5) 0.3449(3) 0.5737(5) 0.0702(15) Uani 1 1 d .
O4 O 0.1039(6) 0.4025(3) 0.7222(4) 0.0712(16) Uani 1 1 d .
N1 N -0.0448(5) 0.6847(3) 0.6482(5) 0.0485(14) Uani 1 1 d .
N2 N -0.1640(5) 0.5437(3) 0.6281(5) 0.0485(14) Uani 1 1 d .
C1 C -0.2224(6) 0.4481(4) 0.4116(6) 0.0496(17) Uani 1 1 d .
C2 C -0.2978(6) 0.4560(4) 0.4943(7) 0.0528(18) Uani 1 1 d .
C3 C -0.4176(7) 0.4240(5) 0.4700(9) 0.077(2) Uani 1 1 d .
H3A H -0.4666 0.4275 0.5261 0.092 Uiso 1 1 calc R
C4 C -0.4631(8) 0.3875(5) 0.3644(10) 0.091(3) Uani 1 1 d .
H4A H -0.5426 0.3661 0.3496 0.110 Uiso 1 1 calc R
C5 C -0.3932(9) 0.3821(6) 0.2800(9) 0.100(3) Uani 1 1 d .
H5A H -0.4260 0.3594 0.2067 0.120 Uiso 1 1 calc R
C6 C -0.2732(8) 0.4110(4) 0.3053(7) 0.071(2) Uani 1 1 d .
H6A H -0.2247 0.4054 0.2491 0.086 Uiso 1 1 calc R
C7 C 0.1357(7) 0.7437(4) 0.5090(6) 0.0493(17) Uani 1 1 d .
C8 C 0.2320(7) 0.7772(5) 0.4626(6) 0.068(2) Uani 1 1 d .
H8A H 0.2514 0.7559 0.3948 0.081 Uiso 1 1 calc R
C9 C 0.2981(8) 0.8403(6) 0.5146(8) 0.090(3) Uani 1 1 d .
H9A H 0.3611 0.8610 0.4818 0.108 Uiso 1 1 calc R
C10 C 0.2712(9) 0.8731(6) 0.6157(8) 0.091(3) Uani 1 1 d .
H10A H 0.3138 0.9167 0.6499 0.109 Uiso 1 1 calc R
C11 C 0.1807(8) 0.8400(5) 0.6641(7) 0.080(3) Uani 1 1 d .
H11A H 0.1633 0.8616 0.7325 0.096 Uiso 1 1 calc R
C12 C 0.1138(7) 0.7754(4) 0.6150(6) 0.0520(18) Uani 1 1 d .
C13 C 0.0237(6) 0.7447(4) 0.6759(6) 0.0518(18) Uani 1 1 d .
H13A H 0.0138 0.7715 0.7432 0.062 Uiso 1 1 calc R
C14 C -0.1295(7) 0.6661(5) 0.7285(6) 0.067(2) Uani 1 1 d .
H14A H -0.2131 0.6844 0.6941 0.081 Uiso 1 1 calc R
H14B H -0.1006 0.6914 0.8047 0.081 Uiso 1 1 calc R
C15 C -0.1309(8) 0.5803(4) 0.7454(6) 0.066(2) Uani 1 1 d .
H15A H -0.0494 0.5627 0.7876 0.079 Uiso 1 1 calc R
H15B H -0.1914 0.5666 0.7918 0.079 Uiso 1 1 calc R
C16 C -0.2542(6) 0.4962(4) 0.6070(6) 0.0579(19) Uani 1 1 d .
H16A H -0.2954 0.4864 0.6679 0.069 Uiso 1 1 calc R
C17 C 0.3235(9) 0.3311(5) 0.6707(10) 0.083(3) Uani 1 1 d .
C18 C 0.3052(11) 0.3531(7) 0.7792(10) 0.104(4) Uani 1 1 d .
H18A H 0.3705 0.3441 0.8443 0.125 Uiso 1 1 calc R
C19 C 0.1996(12) 0.3875(6) 0.8023(8) 0.084(3) Uani 1 1 d .
C20 C 0.1894(13) 0.4094(7) 0.9293(8) 0.155(6) Uani 1 1 d .
H20A H 0.1090 0.4318 0.9270 0.232 Uiso 1 1 calc R
H20B H 0.2534 0.4460 0.9617 0.232 Uiso 1 1 calc R
H20C H 0.1994 0.3640 0.9782 0.232 Uiso 1 1 calc R
C21 C 0.4387(8) 0.2853(6) 0.6610(10) 0.133(5) Uani 1 1 d .
H21A H 0.4376 0.2757 0.5787 0.199 Uiso 1 1 calc R
H21B H 0.4392 0.2371 0.7021 0.199 Uiso 1 1 calc R
H21C H 0.5121 0.3142 0.6961 0.199 Uiso 1 1 calc R

loop_
_atom_site_aniso_label
_atom_site_aniso_U_11
_atom_site_aniso_U_22
_atom_site_aniso_U_33
_atom_site_aniso_U_23
_atom_site_aniso_U_13
_atom_site_aniso_U_12
Yb1 0.0531(2) 0.03202(18) 0.04260(19) -0.00219(14) 0.01727(14) 0.00477(15)
Er1 0.0531(2) 0.03202(18) 0.04260(19) -0.00219(14) 0.01727(14) 0.00477(15)
O1 0.046(3) 0.032(2) 0.056(3) -0.011(2) 0.009(2) 0.000(2)
O2 0.083(3) 0.039(3) 0.046(3) -0.005(2) 0.028(2) -0.010(3)
O3 0.065(3) 0.069(4) 0.071(3) 0.009(3) 0.003(3) 0.019(3)
O4 0.101(4) 0.068(4) 0.045(3) -0.002(3) 0.017(3) -0.005(3)
N1 0.053(3) 0.044(3) 0.054(3) -0.005(3) 0.025(3) -0.001(3)
N2 0.057(4) 0.038(3) 0.054(3) 0.001(3) 0.020(3) -0.002(3)
C1 0.053(4) 0.036(4) 0.065(5) -0.006(4) 0.024(4) -0.007(3)
C2 0.046(4) 0.038(4) 0.076(5) 0.007(4) 0.017(4) 0.002(3)
C3 0.070(6) 0.065(6) 0.104(7) -0.008(5) 0.040(5) -0.001(5)
C4 0.061(6) 0.087(7) 0.124(8) -0.038(7) 0.017(6) -0.018(5)
C5 0.084(7) 0.106(8) 0.113(8) -0.047(7) 0.027(6) -0.025(6)
C6 0.065(5) 0.071(6) 0.083(6) -0.028(5) 0.027(4) -0.011(5)
C7 0.069(5) 0.030(4) 0.045(4) 0.003(3) 0.006(3) -0.005(4)
C8 0.084(6) 0.069(6) 0.056(5) -0.006(4) 0.029(4) -0.013(5)
C9 0.091(7) 0.105(8) 0.077(6) -0.011(6) 0.024(5) -0.051(6)
C10 0.123(8) 0.087(7) 0.070(6) -0.015(5) 0.036(6) -0.043(6)
C11 0.119(7) 0.071(6) 0.056(5) -0.017(4) 0.033(5) -0.030(6)
C12 0.069(5) 0.046(4) 0.042(4) -0.004(3) 0.014(3) -0.006(4)
C13 0.061(4) 0.053(5) 0.047(4) -0.008(4) 0.022(3) 0.005(4)
C14 0.084(5) 0.069(5) 0.059(5) -0.019(4) 0.037(4) -0.009(5)
C15 0.087(6) 0.067(5) 0.050(4) -0.001(4) 0.029(4) -0.004(5)
C16 0.065(5) 0.053(5) 0.061(4) 0.006(4) 0.025(4) 0.007(4)
C17 0.078(6) 0.059(6) 0.105(7) 0.029(6) 0.005(6) 0.002(5)
C18 0.097(8) 0.099(9) 0.091(8) 0.027(7) -0.034(7) -0.023(7)
C19 0.121(9) 0.074(7) 0.049(5) 0.006(5) -0.001(6) -0.034(6)
C20 0.234(15) 0.176(14) 0.050(6) -0.019(7) 0.021(7) -0.039(11)
C21 0.083(7) 0.127(10) 0.184(11) 0.075(9) 0.020(7) 0.048(7)

loop_
_atom_type_symbol
_atom_type_description
_atom_type_scat_dispersion_real
_atom_type_scat_dispersion_imag
_atom_type_scat_source
C C 0.0033 0.0016 'International Tables Vol C Tables 4.2.6.8 and 6.1.1.4'
H H 0.0000 0.0000 'International Tables Vol C Tables 4.2.6.8 and 6.1.1.4'
Er Er -0.2586 4.9576 'International Tables Vol C Tables 4.2.6.8 and 6.1.1.4'
N N 0.0061 0.0033 'International Tables Vol C Tables 4.2.6.8 and 6.1.1.4'
O O 0.0106 0.0060 'International Tables Vol C Tables 4.2.6.8 and 6.1.1.4'
Yb Yb -0.3850 5.5486 'International Tables Vol C Tables 4.2.6.8 and 6.1.1.4'

loop_
_geom_angle_atom_site_label_1
_geom_angle_atom_site_label_2
_geom_angle_atom_site_label_3
_geom_angle
_geom_angle_site_symmetry_1
_geom_angle_site_symmetry_3
O2 Yb1 O3 106.21(19) 3_566 .
O2 Yb1 O1 85.84(17) 3_566 .
O3 Yb1 O1 165.31(18) . .
O2 Yb1 O4 82.31(18) 3_566 .
O3 Yb1 O4 76.1(2) . .
O1 Yb1 O4 114.63(18) . .
O2 Yb1 O1 138.42(15) 3_566 3_566
O3 Yb1 O1 102.91(17) . 3_566
O1 Yb1 O1 71.50(17) . 3_566
O4 Yb1 O1 76.60(17) . 3_566
O2 Yb1 N1 75.72(17) 3_566 3_566
O3 Yb1 N1 81.76(19) . 3_566
O1 Yb1 N1 93.44(16) . 3_566
O4 Yb1 N1 142.86(19) . 3_566
O1 Yb1 N1 138.09(17) 3_566 3_566
O2 Yb1 N2 142.87(17) 3_566 3_566
O3 Yb1 N2 79.87(19) . 3_566
O1 Yb1 N2 85.45(17) . 3_566
O4 Yb1 N2 133.7(2) . 3_566
O1 Yb1 N2 71.05(17) 3_566 3_566
N1 Yb1 N2 68.87(19) 3_566 3_566
O2 Yb1 C1 154.30(17) 3_566 3_566
O3 Yb1 C1 82.08(18) . 3_566
O1 Yb1 C1 90.60(17) . 3_566
O4 Yb1 C1 76.09(19) . 3_566
O1 Yb1 C1 21.45(15) 3_566 3_566
N1 Yb1 C1 129.94(18) 3_566 3_566
N2 Yb1 C1 61.76(18) 3_566 3_566
O2 Yb1 C1 66.22(17) 3_566 .
O3 Yb1 C1 167.61(18) . .
O1 Yb1 C1 19.71(15) . .
O4 Yb1 C1 111.4(2) . .
O1 Yb1 C1 88.71(17) 3_566 .
N1 Yb1 C1 86.72(18) 3_566 .
N2 Yb1 C1 100.25(17) 3_566 .
C1 Yb1 C1 109.03(14) 3_566 .
O2 Yb1 Er1 114.90(12) 3_566 3_566
O3 Yb1 Er1 136.82(14) . 3_566
O1 Yb1 Er1 36.15(10) . 3_566
O4 Yb1 Er1 96.32(14) . 3_566
O1 Yb1 Er1 35.35(10) 3_566 3_566
N1 Yb1 Er1 119.96(13) 3_566 3_566
N2 Yb1 Er1 75.50(13) 3_566 3_566
C1 Yb1 Er1 55.07(12) 3_566 3_566
C1 Yb1 Er1 53.96(12) . 3_566
O2 Yb1 Yb1 114.90(12) 3_566 3_566
O3 Yb1 Yb1 136.82(14) . 3_566
O1 Yb1 Yb1 36.15(10) . 3_566
O4 Yb1 Yb1 96.32(14) . 3_566
O1 Yb1 Yb1 35.35(10) 3_566 3_566
N1 Yb1 Yb1 119.96(13) 3_566 3_566
N2 Yb1 Yb1 75.50(13) 3_566 3_566
C1 Yb1 Yb1 55.07(12) 3_566 3_566
C1 Yb1 Yb1 53.96(12) . 3_566
Er1 Yb1 Yb1 0.000(9) 3_566 3_566
C1 O1 Yb1 125.2(4) . .
C1 O1 Er1 119.1(4) . 3_566
Yb1 O1 Er1 108.50(16) . 3_566
C1 O1 Yb1 119.1(4) . 3_566
Yb1 O1 Yb1 108.50(16) . 3_566
Er1 O1 Yb1 0.000(14) 3_566 3_566
C7 O2 Er1 140.4(4) . 3_566
C7 O2 Yb1 140.4(4) . 3_566
Er1 O2 Yb1 0.000(11) 3_566 3_566
C17 O3 Yb1 135.3(6) . .
C19 O4 Yb1 134.1(6) . .
C13 N1 C14 115.8(6) . .
C13 N1 Er1 129.2(4) . 3_566
C14 N1 Er1 115.0(4) . 3_566
C13 N1 Yb1 129.2(4) . 3_566
C14 N1 Yb1 115.0(4) . 3_566
Er1 N1 Yb1 0.000(10) 3_566 3_566
C16 N2 C15 118.8(6) . .
C16 N2 Er1 125.5(5) . 3_566
C15 N2 Er1 114.7(4) . 3_566
C16 N2 Yb1 125.5(5) . 3_566
C15 N2 Yb1 114.7(4) . 3_566
Er1 N2 Yb1 0.000(14) 3_566 3_566
O1 C1 C6 119.8(6) . .
O1 C1 C2 122.5(6) . .
C6 C1 C2 117.6(7) . .
O1 C1 Yb1 39.5(3) . 3_566
C6 C1 Yb1 134.0(5) . 3_566
C2 C1 Yb1 97.7(4) . 3_566
O1 C1 Yb1 35.1(3) . .
C6 C1 Yb1 113.4(5) . .
C2 C1 Yb1 115.3(5) . .
Yb1 C1 Yb1 70.97(14) 3_566 .
C3 C2 C1 119.7(7) . .
C3 C2 C16 118.6(7) . .
C1 C2 C16 121.7(6) . .
C4 C3 C2 120.5(8) . .
C4 C3 H3A 119.8 . .
C2 C3 H3A 119.8 . .
C3 C4 C5 120.8(9) . .
C3 C4 H4A 119.6 . .
C5 C4 H4A 119.6 . .
C4 C5 C6 119.0(9) . .
C4 C5 H5A 120.5 . .
C6 C5 H5A 120.5 . .
C5 C6 C1 122.3(8) . .
C5 C6 H6A 118.8 . .
C1 C6 H6A 118.8 . .
O2 C7 C12 123.6(6) . .
O2 C7 C8 119.5(6) . .
C12 C7 C8 116.9(6) . .
C9 C8 C7 122.0(7) . .
C9 C8 H8A 119.0 . .
C7 C8 H8A 119.0 . .
C8 C9 C10 120.3(8) . .
C8 C9 H9A 119.9 . .
C10 C9 H9A 119.9 . .
C11 C10 C9 118.6(8) . .
C11 C10 H10A 120.7 . .
C9 C10 H10A 120.7 . .
C10 C11 C12 122.6(8) . .
C10 C11 H11A 118.7 . .
C12 C11 H11A 118.7 . .
C11 C12 C7 119.4(7) . .
C11 C12 C13 117.4(7) . .
C7 C12 C13 123.2(6) . .
N1 C13 C12 127.5(6) . .
N1 C13 H13A 116.3 . .
C12 C13 H13A 116.3 . .
N1 C14 C15 108.8(6) . .
N1 C14 H14A 109.9 . .
C15 C14 H14A 109.9 . .
N1 C14 H14B 109.9 . .
C15 C14 H14B 109.9 . .
H14A C14 H14B 108.3 . .
N2 C15 C14 108.5(6) . .
N2 C15 H15A 110.0 . .
C14 C15 H15A 110.0 . .
N2 C15 H15B 110.0 . .
C14 C15 H15B 110.0 . .
H15A C15 H15B 108.4 . .
N2 C16 C2 124.7(7) . .
N2 C16 H16A 117.6 . .
C2 C16 H16A 117.6 . .
O3 C17 C18 123.9(9) . .
O3 C17 C21 115.6(10) . .
C18 C17 C21 120.5(10) . .
C17 C18 C19 126.6(9) . .
C17 C18 H18A 116.7 . .
C19 C18 H18A 116.7 . .
O4 C19 C18 123.2(9) . .
O4 C19 C20 114.9(11) . .
C18 C19 C20 121.9(10) . .
C19 C20 H20A 109.5 . .
C19 C20 H20B 109.5 . .
H20A C20 H20B 109.5 . .
C19 C20 H20C 109.5 . .
H20A C20 H20C 109.5 . .
H20B C20 H20C 109.5 . .
C17 C21 H21A 109.5 . .
C17 C21 H21B 109.5 . .
H21A C21 H21B 109.5 . .
C17 C21 H21C 109.5 . .
H21A C21 H21C 109.5 . .
H21B C21 H21C 109.5 . .

loop_
_geom_bond_atom_site_label_1
_geom_bond_atom_site_label_2
_geom_bond_distance
_geom_bond_site_symmetry_2
Yb1 O2 2.162(4) 3_566
Yb1 O3 2.221(5) .
Yb1 O1 2.256(4) .
Yb1 O4 2.256(5) .
Yb1 O1 2.300(4) 3_566
Yb1 N1 2.424(5) 3_566
Yb1 N2 2.452(5) 3_566
Yb1 C1 3.162(7) 3_566
Yb1 C1 3.207(7) .
Yb1 Er1 3.6973(8) 3_566
Yb1 Yb1 3.6973(8) 3_566
O1 C1 1.323(7) .
O1 Er1 2.300(4) 3_566
O1 Yb1 2.300(4) 3_566
O2 C7 1.306(7) .
O2 Er1 2.162(4) 3_566
O2 Yb1 2.162(4) 3_566
O3 C17 1.261(10) .
O4 C19 1.264(11) .
N1 C13 1.282(8) .
N1 C14 1.484(8) .
N1 Er1 2.424(5) 3_566
N1 Yb1 2.424(5) 3_566
N2 C16 1.270(8) .
N2 C15 1.464(8) .
N2 Er1 2.452(5) 3_566
N2 Yb1 2.452(5) 3_566
C1 C6 1.386(9) .
C1 C2 1.400(9) .
C1 Yb1 3.162(7) 3_566
C2 C3 1.399(9) .
C2 C16 1.459(9) .
C3 C4 1.364(11) .
C3 H3A 0.9300 .
C4 C5 1.367(12) .
C4 H4A 0.9300 .
C5 C6 1.380(11) .
C5 H5A 0.9300 .
C6 H6A 0.9300 .
C7 C12 1.407(9) .
C7 C8 1.411(9) .
C8 C9 1.375(11) .
C8 H8A 0.9300 .
C9 C10 1.384(11) .
C9 H9A 0.9300 .
C10 C11 1.368(11) .
C10 H10A 0.9300 .
C11 C12 1.390(10) .
C11 H11A 0.9300 .
C12 C13 1.434(9) .
C13 H13A 0.9300 .
C14 C15 1.500(10) .
C14 H14A 0.9700 .
C14 H14B 0.9700 .
C15 H15A 0.9700 .
C15 H15B 0.9700 .
C16 H16A 0.9300 .
C17 C18 1.363(13) .
C17 C21 1.518(12) .
C18 C19 1.381(14) .
C18 H18A 0.9300 .
C19 C20 1.538(12) .
C20 H20A 0.9600 .
C20 H20B 0.9600 .
C20 H20C 0.9600 .
C21 H21A 0.9600 .
C21 H21B 0.9600 .
C21 H21C 0.9600 .

loop_
_geom_torsion_atom_site_label_1
_geom_torsion_atom_site_label_2
_geom_torsion_atom_site_label_3
_geom_torsion_atom_site_label_4
_geom_torsion
_geom_torsion_site_symmetry_1
_geom_torsion_site_symmetry_4
O2 Yb1 O1 C1 -5.1(5) 3_566 .
O3 Yb1 O1 C1 140.6(7) . .
O4 Yb1 O1 C1 -84.7(5) . .
O1 Yb1 O1 C1 -149.7(6) 3_566 .
N1 Yb1 O1 C1 70.3(5) 3_566 .
N2 Yb1 O1 C1 138.7(5) 3_566 .
C1 Yb1 O1 C1 -159.7(4) 3_566 .
Er1 Yb1 O1 C1 -149.7(6) 3_566 .
Yb1 Yb1 O1 C1 -149.7(6) 3_566 .
O2 Yb1 O1 Er1 144.60(19) 3_566 3_566
O3 Yb1 O1 Er1 -69.7(7) . 3_566
O4 Yb1 O1 Er1 65.0(2) . 3_566
O1 Yb1 O1 Er1 0.0 3_566 3_566
N1 Yb1 O1 Er1 -140.00(19) 3_566 3_566
N2 Yb1 O1 Er1 -71.5(2) 3_566 3_566
C1 Yb1 O1 Er1 -9.9(2) 3_566 3_566
C1 Yb1 O1 Er1 149.7(6) . 3_566
Yb1 Yb1 O1 Er1 0.0 3_566 3_566
O2 Yb1 O1 Yb1 144.60(19) 3_566 3_566
O3 Yb1 O1 Yb1 -69.7(7) . 3_566
O4 Yb1 O1 Yb1 65.0(2) . 3_566
O1 Yb1 O1 Yb1 0.0 3_566 3_566
N1 Yb1 O1 Yb1 -140.00(19) 3_566 3_566
N2 Yb1 O1 Yb1 -71.5(2) 3_566 3_566
C1 Yb1 O1 Yb1 -9.9(2) 3_566 3_566
C1 Yb1 O1 Yb1 149.7(6) . 3_566
Er1 Yb1 O1 Yb1 0.0 3_566 3_566
O2 Yb1 O3 C17 -80.4(8) 3_566 .
O1 Yb1 O3 C17 135.4(8) . .
O4 Yb1 O3 C17 -2.9(8) . .
O1 Yb1 O3 C17 69.5(8) 3_566 .
N1 Yb1 O3 C17 -152.9(8) 3_566 .
N2 Yb1 O3 C17 137.2(8) 3_566 .
C1 Yb1 O3 C17 74.7(8) 3_566 .
C1 Yb1 O3 C17 -131.1(9) . .
Er1 Yb1 O3 C17 81.4(8) 3_566 .
Yb1 Yb1 O3 C17 81.4(8) 3_566 .
O2 Yb1 O4 C19 118.2(7) 3_566 .
O3 Yb1 O4 C19 9.3(7) . .
O1 Yb1 O4 C19 -160.0(7) . .
O1 Yb1 O4 C19 -97.9(7) 3_566 .
N1 Yb1 O4 C19 64.4(8) 3_566 .
N2 Yb1 O4 C19 -51.5(8) 3_566 .
C1 Yb1 O4 C19 -75.8(7) 3_566 .
C1 Yb1 O4 C19 178.9(7) . .
Er1 Yb1 O4 C19 -127.4(7) 3_566 .
Yb1 Yb1 O4 C19 -127.4(7) 3_566 .
Yb1 O1 C1 C6 -88.9(7) . .
Er1 O1 C1 C6 124.3(6) 3_566 .
Yb1 O1 C1 C6 124.3(6) 3_566 .
Yb1 O1 C1 C2 88.4(7) . .
Er1 O1 C1 C2 -58.4(8) 3_566 .
Yb1 O1 C1 C2 -58.4(8) 3_566 .
Yb1 O1 C1 Yb1 146.8(6) . 3_566
Er1 O1 C1 Yb1 0.0 3_566 3_566
Er1 O1 C1 Yb1 -146.8(6) 3_566 .
Yb1 O1 C1 Yb1 -146.8(6) 3_566 .
O2 Yb1 C1 O1 174.4(5) 3_566 .
O3 Yb1 C1 O1 -131.4(8) . .
O4 Yb1 C1 O1 103.6(5) . .
O1 Yb1 C1 O1 28.6(5) 3_566 .
N1 Yb1 C1 O1 -109.8(5) 3_566 .
N2 Yb1 C1 O1 -41.9(5) 3_566 .
C1 Yb1 C1 O1 21.6(4) 3_566 .
Er1 Yb1 C1 O1 21.6(4) 3_566 .
Yb1 Yb1 C1 O1 21.6(4) 3_566 .
O2 Yb1 C1 C6 -76.5(5) 3_566 .
O3 Yb1 C1 C6 -22.3(11) . .
O1 Yb1 C1 C6 109.1(8) . .
O4 Yb1 C1 C6 -147.3(5) . .
O1 Yb1 C1 C6 137.6(5) 3_566 .
N1 Yb1 C1 C6 -0.7(5) 3_566 .
N2 Yb1 C1 C6 67.1(5) 3_566 .
C1 Yb1 C1 C6 130.6(6) 3_566 .
Er1 Yb1 C1 C6 130.6(6) 3_566 .
Yb1 Yb1 C1 C6 130.6(6) 3_566 .
O2 Yb1 C1 C2 63.1(5) 3_566 .
O3 Yb1 C1 C2 117.4(9) . .
O1 Yb1 C1 C2 -111.3(7) . .
O4 Yb1 C1 C2 -7.6(5) . .
O1 Yb1 C1 C2 -82.7(5) 3_566 .
N1 Yb1 C1 C2 139.0(5) 3_566 .
N2 Yb1 C1 C2 -153.2(5) 3_566 .
C1 Yb1 C1 C2 -89.7(5) 3_566 .
Er1 Yb1 C1 C2 -89.7(5) 3_566 .
Yb1 Yb1 C1 C2 -89.7(5) 3_566 .
O2 Yb1 C1 Yb1 152.83(18) 3_566 3_566
O3 Yb1 C1 Yb1 -152.9(8) . 3_566
O1 Yb1 C1 Yb1 -21.6(4) . 3_566
O4 Yb1 C1 Yb1 82.05(18) . 3_566
O1 Yb1 C1 Yb1 6.98(14) 3_566 3_566
N1 Yb1 C1 Yb1 -131.33(16) 3_566 3_566
N2 Yb1 C1 Yb1 -63.50(17) 3_566 3_566
C1 Yb1 C1 Yb1 0.0 3_566 3_566
Er1 Yb1 C1 Yb1 0.0 3_566 3_566
O1 C1 C2 C3 -174.6(6) . .
C6 C1 C2 C3 2.8(11) . .
Yb1 C1 C2 C3 152.3(6) 3_566 .
Yb1 C1 C2 C3 -135.1(6) . .
O1 C1 C2 C16 4.6(10) . .
C6 C1 C2 C16 -178.1(7) . .
Yb1 C1 C2 C16 -28.5(7) 3_566 .
Yb1 C1 C2 C16 44.0(8) . .
C1 C2 C3 C4 -2.4(12) . .
C16 C2 C3 C4 178.4(8) . .
C2 C3 C4 C5 -0.6(15) . .
C3 C4 C5 C6 3.0(16) . .
C4 C5 C6 C1 -2.6(15) . .
O1 C1 C6 C5 177.1(8) . .
C2 C1 C6 C5 -0.3(12) . .
Yb1 C1 C6 C5 -136.0(8) 3_566 .
Yb1 C1 C6 C5 138.3(8) . .
Er1 O2 C7 C12 -10.0(11) 3_566 .
Yb1 O2 C7 C12 -10.0(11) 3_566 .
Er1 O2 C7 C8 169.5(5) 3_566 .
Yb1 O2 C7 C8 169.5(5) 3_566 .
O2 C7 C8 C9 177.4(7) . .
C12 C7 C8 C9 -3.1(11) . .
C7 C8 C9 C10 0.0(14) . .
C8 C9 C10 C11 2.0(15) . .
C9 C10 C11 C12 -0.8(15) . .
C10 C11 C12 C7 -2.3(13) . .
C10 C11 C12 C13 178.3(8) . .
O2 C7 C12 C11 -176.4(7) . .
C8 C7 C12 C11 4.1(10) . .
O2 C7 C12 C13 3.0(11) . .
C8 C7 C12 C13 -176.5(7) . .
C14 N1 C13 C12 179.5(7) . .
Er1 N1 C13 C12 -3.1(11) 3_566 .
Yb1 N1 C13 C12 -3.1(11) 3_566 .
C11 C12 C13 N1 -177.7(7) . .
C7 C12 C13 N1 2.9(12) . .
C13 N1 C14 C15 -140.1(7) . .
Er1 N1 C14 C15 42.1(7) 3_566 .
Yb1 N1 C14 C15 42.1(7) 3_566 .
C16 N2 C15 C14 -126.5(7) . .
Er1 N2 C15 C14 42.6(7) 3_566 .
Yb1 N2 C15 C14 42.6(7) 3_566 .
N1 C14 C15 N2 -54.6(8) . .
C15 N2 C16 C2 179.6(6) . .
Er1 N2 C16 C2 11.7(9) 3_566 .
Yb1 N2 C16 C2 11.7(9) 3_566 .
C3 C2 C16 N2 -161.2(7) . .
C1 C2 C16 N2 19.6(11) . .
Yb1 O3 C17 C18 -2.7(14) . .
Yb1 O3 C17 C21 175.8(6) . .
O3 C17 C18 C19 5.8(17) . .
C21 C17 C18 C19 -172.6(10) . .
Yb1 O4 C19 C18 -9.9(14) . .
Yb1 O4 C19 C20 170.9(6) . .
C17 C18 C19 O4 0.5(17) . .
C17 C18 C19 C20 179.6(10) . .
